data_2241886
loop_
_publ_author_name
'Harvey, Miguel Angel'
'Suarez, Sebasti\'an'
'Baggio, Ricardo'

_publ_section_title
;
 Three phenanthroline--metal complexes with topologically similar but
 geometrically different conformations
;
_journal_coeditor_code RZ5195
_journal_issue 11
_journal_name_full 'Acta Crystallographica Section E'
_journal_page_first 1581
_journal_page_last 1586
_journal_paper_doi 10.1107/S2056989016016029
_journal_volume 72
_journal_year 2016
_chemical_formula_iupac '[Cd (S2 O8) (C16 H16 N2)2]'
_chemical_formula_moiety 'C32 H32 Cd N4 O8 S2'
_chemical_formula_sum 'C32 H32 Cd N4 O8 S2'
_chemical_formula_weight 777.13
_chemical_name_systematic
Bis(3,4,7,8-tetramethy-1,10-phenanthroline-\k^2^<i>N</i>,<i>N</i>')(peroxodisulfato-\k^2^<i>O</i>,<i>O</i>')cadmium(II)
_space_group_crystal_system triclinic
_space_group_IT_number 2
_space_group_name_Hall '-P 1'
_space_group_name_H-M_alt 'P -1'
_symmetry_space_group_name_Hall '-P 1'
_symmetry_space_group_name_H-M 'P -1'
_atom_sites_solution_hydrogens geom
_audit_creation_method SHELXL-2014/6
_cell_angle_alpha 98.788(5)
_cell_angle_beta 97.713(5)
_cell_angle_gamma 97.943(5)
_cell_formula_units_Z 2
_cell_length_a 8.601(3)
_cell_length_b 11.063(4)
_cell_length_c 16.932(5)
_cell_measurement_reflns_used 6894
_cell_measurement_temperature 294(2)
_cell_measurement_theta_max 27.68
_cell_measurement_theta_min 3.78
_cell_volume 1557.0(9)
_computing_cell_refinement
;
CrysAlis PRO (Oxford Diffraction, 2009)
;
_computing_data_collection
;
CrysAlis PRO (Oxford Diffraction, 2009)
;
_computing_data_reduction
;
CrysAlis PRO (Oxford Diffraction, 2009)
;
_computing_molecular_graphics
;
SHELXTL (Sheldrick, 2008)
;
_computing_publication_material
;
SHELXL2014  (Sheldrick, 2015) and PLATON (Spek, 2009)
;
_computing_structure_refinement
;
SHELXL2014 (Sheldrick, 2015)
;
_computing_structure_solution
;
SHELXS97 (Sheldrick, 2008)
;
_diffrn_ambient_temperature 294(2)
_diffrn_measured_fraction_theta_full 0.997
_diffrn_measured_fraction_theta_max 0.899
_diffrn_measurement_device_type 'Oxford Diffraction Gemini CCD S Ultra'
_diffrn_measurement_method '\w scans, thick slices'
_diffrn_radiation_type MoK\a
_diffrn_radiation_wavelength 0.71069
_diffrn_reflns_av_R_equivalents 0.0571
_diffrn_reflns_limit_h_max 11
_diffrn_reflns_limit_h_min -11
_diffrn_reflns_limit_k_max 14
_diffrn_reflns_limit_k_min -15
_diffrn_reflns_limit_l_max 23
_diffrn_reflns_limit_l_min -22
_diffrn_reflns_number 41025
_diffrn_reflns_theta_full 25.000
_diffrn_reflns_theta_max 29.634
_diffrn_reflns_theta_min 3.700
_exptl_absorpt_coefficient_mu 0.895
_exptl_absorpt_correction_T_max 0.84
_exptl_absorpt_correction_T_min 0.76
_exptl_absorpt_correction_type multi-scan
_exptl_absorpt_process_details
;
(CrysAlis PRO; Oxford Diffraction, 2009)
;
_exptl_crystal_colour colorless
_exptl_crystal_density_diffrn 1.658
_exptl_crystal_description blocks
_exptl_crystal_F_000 792
_exptl_crystal_size_max 0.28
_exptl_crystal_size_mid 0.16
_exptl_crystal_size_min 0.14
_refine_diff_density_max 0.544
_refine_diff_density_min -0.574
_refine_ls_extinction_method none
_refine_ls_goodness_of_fit_ref 1.071
_refine_ls_hydrogen_treatment constr
_refine_ls_matrix_type full
_refine_ls_number_parameters 432
_refine_ls_number_reflns 7888
_refine_ls_number_restraints 0
_refine_ls_restrained_S_all 1.071
_refine_ls_R_factor_all 0.0451
_refine_ls_R_factor_gt 0.0333
_refine_ls_shift/su_max 0.001
_refine_ls_shift/su_mean 0.000
_refine_ls_structure_factor_coef Fsqd
_refine_ls_weighting_details 'w=1/[\s^2^(Fo^2^)+(0.0258P)^2^+0.3570P] where P=(Fo^2^+2Fc^2^)/3'
_refine_ls_weighting_scheme calc
_refine_ls_wR_factor_gt 0.0659
_refine_ls_wR_factor_ref 0.0712
_reflns_number_gt 6692
_reflns_number_total 7888
_reflns_threshold_expression I>2\s(I)
_cod_data_source_file rz5195sup1.cif
_cod_data_source_block VII
_cod_database_code 2241886
_shelx_space_group_comment
;
The symmetry employed for this shelxl refinement is uniquely defined
by the following loop, which should always be used as a source of
symmetry information in preference to the above space-group names.
They are only intended as comments.
;
_shelxl_version_number 2014/6

loop_
_space_group_symop_operation_xyz
'x, y, z'
'-x, -y, -z'

loop_
_atom_site_type_symbol
_atom_site_label
_atom_site_fract_x
_atom_site_fract_y
_atom_site_fract_z
_atom_site_U_iso_or_equiv
_atom_site_adp_type
_atom_site_calc_flag
_atom_site_occupancy
Cd Cd1 0.47097(2) 0.33533(2) 0.72920(2) 0.01922(6) Uani d 1
S S1 0.05625(7) 0.35870(6) 0.71408(3) 0.02590(13) Uani d 1
S S2 0.20697(7) 0.06721(6) 0.75623(4) 0.02696(13) Uani d 1
O O1 0.21331(18) 0.37290(16) 0.69045(10) 0.0286(4) Uani d 1
O O2 0.0350(2) 0.45715(18) 0.77528(10) 0.0423(5) Uani d 1
O O3 -0.06850(19) 0.31860(17) 0.64709(10) 0.0334(4) Uani d 1
O O4 0.0523(2) 0.24624(17) 0.76875(10) 0.0345(4) Uani d 1
O O5 0.06436(19) 0.13190(16) 0.71331(10) 0.0338(4) Uani d 1
O O6 0.1605(2) 0.03554(17) 0.82923(10) 0.0362(4) Uani d 1
O O7 0.2034(2) -0.03378(16) 0.69173(11) 0.0402(4) Uani d 1
O O8 0.34975(18) 0.15938(15) 0.77001(11) 0.0322(4) Uani d 1
N N1 0.4486(2) 0.23623(17) 0.59702(11) 0.0217(4) Uani d 1
N N2 0.6357(2) 0.45495(17) 0.66216(11) 0.0202(4) Uani d 1
C C1 0.3553(3) 0.1293(2) 0.56479(14) 0.0260(5) Uani d 1
H H1 0.3023 0.0868 0.5992 0.031 Uiso calc 1
C C2 0.3309(3) 0.0759(2) 0.48279(15) 0.0287(5) Uani d 1
C C3 0.4100(3) 0.1376(2) 0.43121(14) 0.0292(5) Uani d 1
C C4 0.5109(3) 0.2525(2) 0.46361(13) 0.0261(5) Uani d 1
C C5 0.5991(3) 0.3243(3) 0.41633(14) 0.0319(6) Uani d 1
H H5 0.5911 0.2950 0.3612 0.038 Uiso calc 1
C C6 0.6933(3) 0.4328(3) 0.44856(15) 0.0316(6) Uani d 1
H H6 0.7466 0.4770 0.4150 0.038 Uiso calc 1
C C7 0.7140(3) 0.4823(2) 0.53374(14) 0.0244(5) Uani d 1
C C8 0.8184(3) 0.5928(2) 0.57091(15) 0.0280(5) Uani d 1
C C9 0.8314(3) 0.6286(2) 0.65367(16) 0.0297(6) Uani d 1
C C10 0.7359(3) 0.5573(2) 0.69553(14) 0.0255(5) Uani d 1
H H10 0.7432 0.5837 0.7509 0.031 Uiso calc 1
C C11 0.6269(2) 0.4147(2) 0.58217(13) 0.0201(5) Uani d 1
C C12 0.5256(2) 0.2986(2) 0.54680(13) 0.0205(5) Uani d 1
C C13 0.2189(3) -0.0455(3) 0.45618(17) 0.0414(7) Uani d 1
H H13A 0.2722 -0.1055 0.4282 0.062 Uiso calc 1
H H13B 0.1276 -0.0336 0.4207 0.062 Uiso calc 1
H H13C 0.1856 -0.0747 0.5028 0.062 Uiso calc 1
C C14 0.3930(4) 0.0845(3) 0.34201(16) 0.0467(7) Uani d 1
H H14A 0.3078 0.0153 0.3282 0.070 Uiso calc 1
H H14B 0.4903 0.0575 0.3307 0.070 Uiso calc 1
H H14C 0.3700 0.1470 0.3106 0.070 Uiso calc 1
C C15 0.9139(3) 0.6671(3) 0.52125(17) 0.0409(7) Uani d 1
H H15A 0.9716 0.7417 0.5551 0.061 Uiso calc 1
H H15B 0.8436 0.6879 0.4782 0.061 Uiso calc 1
H H15C 0.9874 0.6190 0.4988 0.061 Uiso calc 1
C C16 0.9451(3) 0.7398(3) 0.70052(18) 0.0469(8) Uani d 1
H H16A 0.9266 0.8118 0.6777 0.070 Uiso calc 1
H H16B 1.0523 0.7264 0.6978 0.070 Uiso calc 1
H H16C 0.9289 0.7522 0.7560 0.070 Uiso calc 1
N N21 0.4943(2) 0.51270(17) 0.82643(10) 0.0198(4) Uani d 1
N N22 0.6494(2) 0.31779(18) 0.84169(11) 0.0219(4) Uani d 1
C C21 0.4298(3) 0.6120(2) 0.81585(14) 0.0242(5) Uani d 1
H H21 0.3598 0.6073 0.7682 0.029 Uiso calc 1
C C22 0.4590(3) 0.7236(2) 0.87092(14) 0.0253(5) Uani d 1
C C23 0.5539(3) 0.7279(2) 0.94438(14) 0.0252(5) Uani d 1
C C24 0.6237(2) 0.6230(2) 0.95815(13) 0.0230(5) Uani d 1
C C25 0.7238(3) 0.6180(2) 1.03197(14) 0.0283(5) Uani d 1
H H25 0.7414 0.6853 1.0742 0.034 Uiso calc 1
C C26 0.7930(3) 0.5181(2) 1.04171(14) 0.0290(6) Uani d 1
H H26 0.8567 0.5182 1.0907 0.035 Uiso calc 1
C C27 0.7714(3) 0.4113(2) 0.97874(14) 0.0254(5) Uani d 1
C C28 0.8425(3) 0.3054(3) 0.98739(15) 0.0289(6) Uani d 1
C C29 0.8136(3) 0.2077(2) 0.92287(16) 0.0302(6) Uani d 1
C C30 0.7184(3) 0.2201(2) 0.85173(15) 0.0282(5) Uani d 1
H H30 0.7025 0.1550 0.8082 0.034 Uiso calc 1
C C31 0.6738(2) 0.4133(2) 0.90545(13) 0.0204(5) Uani d 1
C C32 0.5953(2) 0.5188(2) 0.89612(12) 0.0192(5) Uani d 1
C C33 0.3872(3) 0.8322(2) 0.84782(17) 0.0366(6) Uani d 1
H H33A 0.3236 0.8597 0.8873 0.055 Uiso calc 1
H H33B 0.3216 0.8077 0.7957 0.055 Uiso calc 1
H H33C 0.4704 0.8985 0.8457 0.055 Uiso calc 1
C C34 0.5838(3) 0.8423(2) 1.00842(16) 0.0383(6) Uani d 1
H H34A 0.5273 0.9039 0.9894 0.058 Uiso calc 1
H H34B 0.6956 0.8740 1.0200 0.058 Uiso calc 1
H H34C 0.5476 0.8220 1.0567 0.058 Uiso calc 1
C C35 0.9459(3) 0.3000(3) 1.06551(16) 0.0418(7) Uani d 1
H H35A 0.9709 0.2179 1.0644 0.063 Uiso calc 1
H H35B 0.8903 0.3204 1.1100 0.063 Uiso calc 1
H H35C 1.0423 0.3582 1.0719 0.063 Uiso calc 1
C C36 0.8790(3) 0.0884(3) 0.92540(19) 0.0466(7) Uani d 1
H H36A 0.8525 0.0550 0.9719 0.070 Uiso calc 1
H H36B 0.9925 0.1045 0.9288 0.070 Uiso calc 1
H H36C 0.8337 0.0299 0.8772 0.070 Uiso calc 1

loop_
_atom_site_aniso_label
_atom_site_aniso_U_11
_atom_site_aniso_U_22
_atom_site_aniso_U_33
_atom_site_aniso_U_12
_atom_site_aniso_U_13
_atom_site_aniso_U_23
Cd1 0.02200(9) 0.01855(9) 0.01524(9) 0.00058(6) 0.00083(6) 0.00144(6)
S1 0.0251(3) 0.0305(3) 0.0203(3) 0.0087(2) -0.0032(2) 0.0011(2)
S2 0.0275(3) 0.0217(3) 0.0298(3) -0.0027(2) 0.0021(2) 0.0066(3)
O1 0.0237(8) 0.0303(10) 0.0302(9) 0.0031(7) -0.0029(7) 0.0073(7)
O2 0.0526(12) 0.0470(12) 0.0256(10) 0.0267(10) -0.0045(8) -0.0061(8)
O3 0.0268(9) 0.0404(11) 0.0285(9) 0.0075(8) -0.0071(7) 0.0006(8)
O4 0.0375(10) 0.0416(12) 0.0276(9) 0.0128(8) 0.0068(8) 0.0085(8)
O5 0.0339(9) 0.0285(10) 0.0333(10) -0.0021(8) -0.0063(8) 0.0036(8)
O6 0.0416(10) 0.0378(11) 0.0325(10) 0.0050(8) 0.0091(8) 0.0145(8)
O7 0.0562(12) 0.0229(10) 0.0384(11) -0.0037(8) 0.0110(9) 0.0014(8)
O8 0.0249(8) 0.0239(9) 0.0449(11) -0.0048(7) -0.0021(8) 0.0118(8)
N1 0.0247(10) 0.0216(10) 0.0182(9) 0.0033(8) 0.0032(8) 0.0023(8)
N2 0.0184(9) 0.0222(10) 0.0197(9) 0.0035(7) 0.0004(7) 0.0051(8)
C1 0.0308(13) 0.0234(13) 0.0219(12) 0.0020(10) 0.0030(10) 0.0009(10)
C2 0.0312(13) 0.0239(13) 0.0273(13) 0.0086(10) -0.0034(10) -0.0033(10)
C3 0.0337(13) 0.0335(15) 0.0197(12) 0.0161(11) -0.0003(10) -0.0031(10)
C4 0.0292(12) 0.0339(14) 0.0179(11) 0.0151(10) 0.0032(9) 0.0046(10)
C5 0.0388(14) 0.0442(17) 0.0176(12) 0.0176(12) 0.0087(10) 0.0073(11)
C6 0.0338(14) 0.0438(17) 0.0261(13) 0.0148(12) 0.0120(11) 0.0192(12)
C7 0.0197(11) 0.0321(14) 0.0264(12) 0.0101(10) 0.0055(9) 0.0138(10)
C8 0.0181(11) 0.0359(15) 0.0363(14) 0.0088(10) 0.0053(10) 0.0208(12)
C9 0.0207(12) 0.0295(14) 0.0380(15) -0.0008(10) -0.0004(10) 0.0117(11)
C10 0.0192(11) 0.0324(14) 0.0223(12) -0.0003(10) -0.0022(9) 0.0055(10)
C11 0.0179(10) 0.0264(13) 0.0192(11) 0.0092(9) 0.0029(9) 0.0089(9)
C12 0.0196(11) 0.0244(12) 0.0188(11) 0.0090(9) 0.0018(9) 0.0038(9)
C13 0.0487(17) 0.0294(15) 0.0359(15) -0.0007(12) -0.0062(13) -0.0086(12)
C14 0.0608(19) 0.052(2) 0.0227(14) 0.0156(15) 0.0005(13) -0.0085(13)
C15 0.0316(14) 0.0490(18) 0.0494(17) 0.0053(12) 0.0117(13) 0.0283(15)
C16 0.0359(15) 0.0462(19) 0.0509(18) -0.0166(13) -0.0026(13) 0.0140(15)
N21 0.0197(9) 0.0229(10) 0.0166(9) 0.0025(8) 0.0021(7) 0.0040(8)
N22 0.0216(9) 0.0223(10) 0.0221(10) 0.0027(8) 0.0038(8) 0.0055(8)
C21 0.0245(12) 0.0265(13) 0.0215(12) 0.0044(10) 0.0033(9) 0.0039(10)
C22 0.0254(12) 0.0225(13) 0.0276(13) -0.0005(9) 0.0077(10) 0.0043(10)
C23 0.0263(12) 0.0230(13) 0.0240(12) -0.0041(9) 0.0092(10) -0.0005(10)
C24 0.0200(11) 0.0293(13) 0.0167(11) -0.0045(9) 0.0045(9) 0.0011(9)
C25 0.0272(12) 0.0361(15) 0.0166(11) -0.0052(11) 0.0020(9) -0.0004(10)
C26 0.0238(12) 0.0446(16) 0.0151(11) -0.0036(11) -0.0018(9) 0.0070(11)
C27 0.0180(11) 0.0386(15) 0.0205(12) 0.0006(10) 0.0043(9) 0.0102(10)
C28 0.0171(11) 0.0443(16) 0.0290(13) 0.0045(10) 0.0065(10) 0.0163(12)
C29 0.0224(12) 0.0385(16) 0.0369(14) 0.0115(11) 0.0101(11) 0.0185(12)
C30 0.0266(12) 0.0297(14) 0.0301(13) 0.0070(10) 0.0067(10) 0.0063(11)
C31 0.0160(10) 0.0253(12) 0.0188(11) -0.0020(9) 0.0039(8) 0.0042(9)
C32 0.0159(10) 0.0246(12) 0.0160(11) -0.0019(9) 0.0039(8) 0.0037(9)
C33 0.0435(15) 0.0251(14) 0.0403(16) 0.0055(12) 0.0034(12) 0.0056(12)
C34 0.0467(16) 0.0282(15) 0.0338(15) -0.0008(12) 0.0056(12) -0.0073(11)
C35 0.0306(14) 0.065(2) 0.0366(15) 0.0123(13) 0.0039(12) 0.0256(15)
C36 0.0467(17) 0.0494(19) 0.0535(19) 0.0232(14) 0.0117(14) 0.0223(15)

loop_
_atom_type_symbol
_atom_type_description
_atom_type_scat_dispersion_real
_atom_type_scat_dispersion_imag
_atom_type_scat_source
C C 0.0033 0.0016 'International Tables Vol C Tables 4.2.6.8 and 6.1.1.4'
H H 0.0000 0.0000 'International Tables Vol C Tables 4.2.6.8 and 6.1.1.4'
N N 0.0061 0.0033 'International Tables Vol C Tables 4.2.6.8 and 6.1.1.4'
O O 0.0106 0.0060 'International Tables Vol C Tables 4.2.6.8 and 6.1.1.4'
S S 0.1246 0.1234 'International Tables Vol C Tables 4.2.6.8 and 6.1.1.4'
Cd Cd -0.8075 1.2024 'International Tables Vol C Tables 4.2.6.8 and 6.1.1.4'

loop_
_geom_angle_atom_site_label_1
_geom_angle_atom_site_label_2
_geom_angle_atom_site_label_3
_geom_angle
N1 Cd1 O8 92.85(7)
N1 Cd1 N21 152.02(7)
O8 Cd1 N21 112.40(7)
N1 Cd1 N2 71.27(7)
O8 Cd1 N2 158.54(6)
N21 Cd1 N2 86.65(7)
N1 Cd1 N22 128.61(7)
O8 Cd1 N22 77.30(6)
N21 Cd1 N22 71.29(7)
N2 Cd1 N22 101.00(7)
N1 Cd1 O1 85.06(6)
O8 Cd1 O1 85.92(6)
N21 Cd1 O1 84.94(6)
N2 Cd1 O1 106.32(7)
N22 Cd1 O1 142.43(6)
O3 S1 O2 117.21(11)
O3 S1 O1 113.08(11)
O2 S1 O1 113.93(12)
O3 S1 O4 106.56(11)
O2 S1 O4 98.35(11)
O1 S1 O4 105.54(9)
O6 S2 O7 116.46(11)
O6 S2 O8 113.18(11)
O7 S2 O8 114.04(11)
O6 S2 O5 107.04(10)
O7 S2 O5 98.35(11)
O8 S2 O5 105.77(10)
S1 O1 Cd1 141.34(10)
O5 O4 S1 106.47(12)
O4 O5 S2 108.11(12)
S2 O8 Cd1 144.53(10)
C1 N1 C12 117.72(19)
C1 N1 Cd1 125.25(15)
C12 N1 Cd1 116.71(15)
C10 N2 C11 117.90(19)
C10 N2 Cd1 125.90(15)
C11 N2 Cd1 116.20(15)
N1 C1 C2 124.8(2)
N1 C1 H1 117.6
C2 C1 H1 117.6
C3 C2 C1 118.1(2)
C3 C2 C13 124.0(2)
C1 C2 C13 117.8(2)
C2 C3 C4 118.7(2)
C2 C3 C14 121.3(2)
C4 C3 C14 120.0(2)
C12 C4 C3 118.6(2)
C12 C4 C5 117.7(2)
C3 C4 C5 123.7(2)
C6 C5 C4 122.4(2)
C6 C5 H5 118.8
C4 C5 H5 118.8
C5 C6 C7 121.7(2)
C5 C6 H6 119.1
C7 C6 H6 119.1
C11 C7 C8 119.0(2)
C11 C7 C6 117.5(2)
C8 C7 C6 123.6(2)
C9 C8 C7 118.0(2)
C9 C8 C15 121.5(2)
C7 C8 C15 120.5(2)
C8 C9 C10 118.4(2)
C8 C9 C16 122.9(2)
C10 C9 C16 118.7(2)
N2 C10 C9 124.8(2)
N2 C10 H10 117.6
C9 C10 H10 117.6
N2 C11 C7 121.8(2)
N2 C11 C12 117.89(19)
C7 C11 C12 120.3(2)
N1 C12 C4 122.1(2)
N1 C12 C11 117.48(19)
C4 C12 C11 120.4(2)
C2 C13 H13A 109.5
C2 C13 H13B 109.5
H13A C13 H13B 109.5
C2 C13 H13C 109.5
H13A C13 H13C 109.5
H13B C13 H13C 109.5
C3 C14 H14A 109.5
C3 C14 H14B 109.5
H14A C14 H14B 109.5
C3 C14 H14C 109.5
H14A C14 H14C 109.5
H14B C14 H14C 109.5
C8 C15 H15A 109.5
C8 C15 H15B 109.5
H15A C15 H15B 109.5
C8 C15 H15C 109.5
H15A C15 H15C 109.5
H15B C15 H15C 109.5
C9 C16 H16A 109.5
C9 C16 H16B 109.5
H16A C16 H16B 109.5
C9 C16 H16C 109.5
H16A C16 H16C 109.5
H16B C16 H16C 109.5
C21 N21 C32 117.7(2)
C21 N21 Cd1 125.21(15)
C32 N21 Cd1 116.69(14)
C30 N22 C31 117.3(2)
C30 N22 Cd1 126.18(16)
C31 N22 Cd1 116.25(14)
N21 C21 C22 125.0(2)
N21 C21 H21 117.5
C22 C21 H21 117.5
C23 C22 C21 117.6(2)
C23 C22 C33 123.4(2)
C21 C22 C33 119.0(2)
C22 C23 C24 118.9(2)
C22 C23 C34 120.8(2)
C24 C23 C34 120.4(2)
C32 C24 C23 118.6(2)
C32 C24 C25 118.2(2)
C23 C24 C25 123.2(2)
C26 C25 C24 121.5(2)
C26 C25 H25 119.2
C24 C25 H25 119.2
C25 C26 C27 122.0(2)
C25 C26 H26 119.0
C27 C26 H26 119.0
C31 C27 C28 119.0(2)
C31 C27 C26 117.9(2)
C28 C27 C26 123.2(2)
C29 C28 C27 118.4(2)
C29 C28 C35 121.5(2)
C27 C28 C35 120.2(2)
C28 C29 C30 118.3(2)
C28 C29 C36 123.4(2)
C30 C29 C36 118.3(3)
N22 C30 C29 124.9(2)
N22 C30 H30 117.5
C29 C30 H30 117.5
N22 C31 C27 122.1(2)
N22 C31 C32 117.88(19)
C27 C31 C32 120.0(2)
N21 C32 C24 122.0(2)
N21 C32 C31 117.77(19)
C24 C32 C31 120.3(2)
C22 C33 H33A 109.5
C22 C33 H33B 109.5
H33A C33 H33B 109.5
C22 C33 H33C 109.5
H33A C33 H33C 109.5
H33B C33 H33C 109.5
C23 C34 H34A 109.5
C23 C34 H34B 109.5
H34A C34 H34B 109.5
C23 C34 H34C 109.5
H34A C34 H34C 109.5
H34B C34 H34C 109.5
C28 C35 H35A 109.5
C28 C35 H35B 109.5
H35A C35 H35B 109.5
C28 C35 H35C 109.5
H35A C35 H35C 109.5
H35B C35 H35C 109.5
C29 C36 H36A 109.5
C29 C36 H36B 109.5
H36A C36 H36B 109.5
C29 C36 H36C 109.5
H36A C36 H36C 109.5
H36B C36 H36C 109.5

loop_
_geom_bond_atom_site_label_1
_geom_bond_atom_site_label_2
_geom_bond_distance
Cd1 N1 2.3075(19)
Cd1 O8 2.3232(18)
Cd1 N21 2.327(2)
Cd1 N2 2.3278(19)
Cd1 N22 2.3304(19)
Cd1 O1 2.3371(19)
S1 O3 1.4222(17)
S1 O2 1.4333(19)
S1 O1 1.4544(18)
S1 O4 1.6597(19)
S2 O6 1.4272(18)
S2 O7 1.4320(19)
S2 O8 1.4514(17)
S2 O5 1.6454(18)
O4 O5 1.480(2)
N1 C1 1.328(3)
N1 C12 1.357(3)
N2 C10 1.322(3)
N2 C11 1.348(3)
C1 C2 1.399(3)
C1 H1 0.9300
C2 C3 1.380(3)
C2 C13 1.509(4)
C3 C4 1.423(4)
C3 C14 1.515(3)
C4 C12 1.406(3)
C4 C5 1.428(3)
C5 C6 1.344(4)
C5 H5 0.9300
C6 C7 1.440(3)
C6 H6 0.9300
C7 C11 1.411(3)
C7 C8 1.417(4)
C8 C9 1.382(4)
C8 C15 1.505(3)
C9 C10 1.395(3)
C9 C16 1.503(4)
C10 H10 0.9300
C11 C12 1.443(3)
C13 H13A 0.9600
C13 H13B 0.9600
C13 H13C 0.9600
C14 H14A 0.9600
C14 H14B 0.9600
C14 H14C 0.9600
C15 H15A 0.9600
C15 H15B 0.9600
C15 H15C 0.9600
C16 H16A 0.9600
C16 H16B 0.9600
C16 H16C 0.9600
N21 C21 1.322(3)
N21 C32 1.355(3)
N22 C30 1.325(3)
N22 C31 1.362(3)
C21 C22 1.399(3)
C21 H21 0.9300
C22 C23 1.384(3)
C22 C33 1.504(3)
C23 C24 1.414(3)
C23 C34 1.503(3)
C24 C32 1.405(3)
C24 C25 1.432(3)
C25 C26 1.347(4)
C25 H25 0.9300
C26 C27 1.438(3)
C26 H26 0.9300
C27 C31 1.407(3)
C27 C28 1.412(3)
C28 C29 1.384(4)
C28 C35 1.506(3)
C29 C30 1.399(3)
C29 C36 1.509(4)
C30 H30 0.9300
C31 C32 1.445(3)
C33 H33A 0.9600
C33 H33B 0.9600
C33 H33C 0.9600
C34 H34A 0.9600
C34 H34B 0.9600
C34 H34C 0.9600
C35 H35A 0.9600
C35 H35B 0.9600
C35 H35C 0.9600
C36 H36A 0.9600
C36 H36B 0.9600
C36 H36C 0.9600

loop_
_geom_torsion_atom_site_label_1
_geom_torsion_atom_site_label_2
_geom_torsion_atom_site_label_3
_geom_torsion_atom_site_label_4
_geom_torsion
O3 S1 O1 Cd1 -139.00(15)
O2 S1 O1 Cd1 83.87(18)
O4 S1 O1 Cd1 -22.89(19)
O3 S1 O4 O5 55.31(14)
O2 S1 O4 O5 177.03(13)
O1 S1 O4 O5 -65.17(14)
S1 O4 O5 S2 129.36(11)
O6 S2 O5 O4 62.22(15)
O7 S2 O5 O4 -176.72(13)
O8 S2 O5 O4 -58.73(15)
O6 S2 O8 Cd1 -139.60(18)
O7 S2 O8 Cd1 84.2(2)
O5 S2 O8 Cd1 -22.7(2)
C12 N1 C1 C2 0.2(3)
Cd1 N1 C1 C2 173.51(17)
N1 C1 C2 C3 0.6(4)
N1 C1 C2 C13 -179.2(2)
C1 C2 C3 C4 -0.6(3)
C13 C2 C3 C4 179.2(2)
C1 C2 C3 C14 178.5(2)
C13 C2 C3 C14 -1.8(4)
C2 C3 C4 C12 -0.2(3)
C14 C3 C4 C12 -179.3(2)
C2 C3 C4 C5 179.7(2)
C14 C3 C4 C5 0.6(4)
C12 C4 C5 C6 -0.2(3)
C3 C4 C5 C6 179.8(2)
C4 C5 C6 C7 1.4(4)
C5 C6 C7 C11 -2.2(3)
C5 C6 C7 C8 176.6(2)
C11 C7 C8 C9 0.7(3)
C6 C7 C8 C9 -178.0(2)
C11 C7 C8 C15 179.7(2)
C6 C7 C8 C15 1.0(3)
C7 C8 C9 C10 -2.9(3)
C15 C8 C9 C10 178.1(2)
C7 C8 C9 C16 176.4(2)
C15 C8 C9 C16 -2.6(4)
C11 N2 C10 C9 1.4(3)
Cd1 N2 C10 C9 -178.82(17)
C8 C9 C10 N2 1.9(4)
C16 C9 C10 N2 -177.3(2)
C10 N2 C11 C7 -3.7(3)
Cd1 N2 C11 C7 176.52(15)
C10 N2 C11 C12 175.92(19)
Cd1 N2 C11 C12 -3.9(2)
C8 C7 C11 N2 2.7(3)
C6 C7 C11 N2 -178.5(2)
C8 C7 C11 C12 -176.92(19)
C6 C7 C11 C12 1.9(3)
C1 N1 C12 C4 -1.0(3)
Cd1 N1 C12 C4 -174.88(16)
C1 N1 C12 C11 -179.93(19)
Cd1 N1 C12 C11 6.2(2)
C3 C4 C12 N1 1.0(3)
C5 C4 C12 N1 -178.9(2)
C3 C4 C12 C11 179.9(2)
C5 C4 C12 C11 0.0(3)
N2 C11 C12 N1 -1.5(3)
C7 C11 C12 N1 178.08(19)
N2 C11 C12 C4 179.56(19)
C7 C11 C12 C4 -0.9(3)
C32 N21 C21 C22 0.6(3)
Cd1 N21 C21 C22 -172.20(16)
N21 C21 C22 C23 -4.6(3)
N21 C21 C22 C33 175.2(2)
C21 C22 C23 C24 3.7(3)
C33 C22 C23 C24 -176.1(2)
C21 C22 C23 C34 -176.8(2)
C33 C22 C23 C34 3.4(3)
C22 C23 C24 C32 0.8(3)
C34 C23 C24 C32 -178.8(2)
C22 C23 C24 C25 180.0(2)
C34 C23 C24 C25 0.4(3)
C32 C24 C25 C26 1.7(3)
C23 C24 C25 C26 -177.4(2)
C24 C25 C26 C27 0.4(3)
C25 C26 C27 C31 -0.3(3)
C25 C26 C27 C28 -179.9(2)
C31 C27 C28 C29 0.3(3)
C26 C27 C28 C29 179.9(2)
C31 C27 C28 C35 -179.2(2)
C26 C27 C28 C35 0.4(3)
C27 C28 C29 C30 1.5(3)
C35 C28 C29 C30 -179.0(2)
C27 C28 C29 C36 -178.4(2)
C35 C28 C29 C36 1.2(4)
C31 N22 C30 C29 0.4(3)
Cd1 N22 C30 C29 -173.78(17)
C28 C29 C30 N22 -1.9(4)
C36 C29 C30 N22 177.9(2)
C30 N22 C31 C27 1.6(3)
Cd1 N22 C31 C27 176.34(15)
C30 N22 C31 C32 -178.18(19)
Cd1 N22 C31 C32 -3.5(2)
C28 C27 C31 N22 -2.0(3)
C26 C27 C31 N22 178.40(19)
C28 C27 C31 C32 177.83(19)
C26 C27 C31 C32 -1.8(3)
C21 N21 C32 C24 4.3(3)
Cd1 N21 C32 C24 177.72(15)
C21 N21 C32 C31 -176.02(18)
Cd1 N21 C32 C31 -2.6(2)
C23 C24 C32 N21 -5.0(3)
C25 C24 C32 N21 175.79(19)
C23 C24 C32 C31 175.35(19)
C25 C24 C32 C31 -3.9(3)
N22 C31 C32 N21 4.1(3)
C27 C31 C32 N21 -175.70(18)
N22 C31 C32 C24 -176.24(18)
C27 C31 C32 C24 4.0(3)

_cod_database_fobs_code 2241886
